data_2008311
loop_
_publ_author_name
'Zucco, C\'esar'
'Neves, Ademir'
'Vencato, Ivo'
'Szpoganicz, Bruno'
'Bertoldi, Fabiano C.'

_publ_section_title
;
 1-Chloro-2,4-dimorpholino-5-nitrobenzene
;
_journal_issue 4
_journal_name_full 'Acta Crystallographica Section C'
_journal_page_first 654
_journal_page_last 656
_journal_paper_doi 10.1107/S0108270198014516
_journal_volume 55
_journal_year 1999
_chemical_formula_moiety 'C14 H18 Cl N3 O4'
_chemical_formula_sum 'C14 H18 Cl N3 O4'
_chemical_formula_weight 327.76
_chemical_melting_point 447.0(10)
_chemical_name_systematic
;
1-chloro-2,4-dimorpholino-5-nitrobenzene
;
_space_group_IT_number 15
_symmetry_cell_setting monoclinic
_symmetry_space_group_name_Hall '-C 2yc'
_symmetry_space_group_name_H-M 'C 1 2/c 1'
_cell_angle_alpha 90.00
_cell_angle_beta 125.00(3)
_cell_angle_gamma 90.00
_cell_formula_units_Z 8
_cell_length_a 22.997(5)
_cell_length_b 8.069(2)
_cell_length_c 20.001(4)
_cell_measurement_reflns_used 25
_cell_measurement_temperature 293(2)
_cell_measurement_theta_max 18.50
_cell_measurement_theta_min 9.99
_cell_volume 3040.2(16)
_computing_cell_refinement 'SET4 in CAD-4 EXPRESS'
_computing_data_collection 'CAD-4 EXPRESS (Enraf-Nonius, 1994)'
_computing_data_reduction 'MolEN     (Fair, 1990)'
_computing_molecular_graphics 'ZORTEP (Zsolnai et al., 1996)'
_computing_publication_material SHELXL97
_computing_structure_refinement 'SHELXL97 (Sheldrick, 1997)'
_computing_structure_solution 'SHELXS97 (Sheldrick, 1990)'
_diffrn_ambient_temperature 293(2)
_diffrn_measurement_device_type 'Nonius CAD-4'
_diffrn_measurement_method \w/2\q
_diffrn_radiation_monochromator graphite
_diffrn_radiation_source 'fine-focus sealed tube'
_diffrn_radiation_type MoK\a
_diffrn_radiation_wavelength 0.71073
_diffrn_reflns_av_R_equivalents 0.019
_diffrn_reflns_av_sigmaI/netI 0.026
_diffrn_reflns_limit_h_max 27
_diffrn_reflns_limit_h_min -22
_diffrn_reflns_limit_k_max 9
_diffrn_reflns_limit_k_min 0
_diffrn_reflns_limit_l_max 0
_diffrn_reflns_limit_l_min -23
_diffrn_reflns_number 2771
_diffrn_reflns_theta_full 24.98
_diffrn_reflns_theta_max 25.0
_diffrn_reflns_theta_min 2.49
_diffrn_standards_decay_% -1.1
_diffrn_standards_interval_time 60
_diffrn_standards_number 3
_exptl_absorpt_coefficient_mu 0.273
_exptl_absorpt_correction_T_max 0.931
_exptl_absorpt_correction_T_min 0.901
_exptl_absorpt_correction_type '\y scan'
_exptl_absorpt_process_details '(MoLEN; Fair, 1990)'
_exptl_crystal_colour yellow
_exptl_crystal_density_diffrn 1.432
_exptl_crystal_density_method 'not measured'
_exptl_crystal_description prismatic
_exptl_crystal_F_000 1376
_exptl_crystal_size_max 0.52
_exptl_crystal_size_mid 0.46
_exptl_crystal_size_min 0.26
_refine_diff_density_max 0.344
_refine_diff_density_min -0.306
_refine_ls_extinction_method none
_refine_ls_goodness_of_fit_ref 1.105
_refine_ls_hydrogen_treatment constr
_refine_ls_matrix_type full
_refine_ls_number_parameters 199
_refine_ls_number_reflns 2683
_refine_ls_number_restraints 0
_refine_ls_restrained_S_all 1.105
_refine_ls_R_factor_all 0.066
_refine_ls_R_factor_gt 0.042
_refine_ls_shift/su_max 0.018
_refine_ls_shift/su_mean 0.002
_refine_ls_structure_factor_coef Fsqd
_refine_ls_weighting_details 'w = 1/[\s^2^(Fo^2^)+(0.050P)^2^+4.07P] where P=(Fo^2^+2Fc^2^)/3'
_refine_ls_weighting_scheme calc
_refine_ls_wR_factor_ref 0.124
_reflns_number_gt 2064
_reflns_number_total 2683
_reflns_threshold_expression I>2\s(I)
_cod_data_source_file bk1415.cif
_cod_data_source_block I
_cod_depositor_comments
;
The following automatic conversions were performed:

'_chemical_melting_point' value '446-448' was changed to '447.0(10)'
- the average value was taken and precision was estimated.

Automatic conversion script
Id: cif_fix_values 1646 2011-03-28 12:23:43Z adriana 

The following automatic conversions were performed:

'_chemical_melting_point' value '446-448' was changed to '447.0(10)'
- the average value was taken and precision was estimated.

Automatic conversion script
Id: cif_fix_values 1715 2011-07-08 13:25:40Z adriana 

The following automatic conversions were performed:

'_refine_ls_weighting_scheme' value 'calc w =
1/[\s^2^(Fo^2^)+(0.050P)^2^+4.07P] where P=(Fo^2^+2Fc^2^)/3' was
changed to 'calc'. New tag '_refine_ls_weighting_details' was
created. The value of the new tag was set to 'w =
1/[\s^2^(Fo^2^)+(0.050P)^2^+4.07P] where P=(Fo^2^+2Fc^2^)/3'.

Automatic conversion script
Id: cif_fix_values 3143 2015-03-26 13:38:13Z robertas 
;
_cod_original_cell_volume 3040.2(12)
_cod_original_sg_symbol_H-M 'C 2/c'
_cod_database_code 2008311

loop_
_symmetry_equiv_pos_as_xyz
'x, y, z'
'-x, y, -z+1/2'
'x+1/2, y+1/2, z'
'-x+1/2, y+1/2, -z+1/2'
'-x, -y, -z'
'x, -y, z-1/2'
'-x+1/2, -y+1/2, -z'
'x+1/2, -y+1/2, z-1/2'

loop_
_atom_site_label
_atom_site_fract_x
_atom_site_fract_y
_atom_site_fract_z
_atom_site_U_iso_or_equiv
_atom_site_adp_type
_atom_site_calc_flag
_atom_site_refinement_flags
_atom_site_occupancy
_atom_site_disorder_assembly
_atom_site_disorder_group
_atom_site_type_symbol
Cl 0.15081(4) 0.05925(10) 0.38101(5) 0.0554(2) Uani d . 1 . . Cl
O1 -0.25118(9) -0.0655(2) 0.32608(11) 0.0459(5) Uani d . 1 . . O
O2 0.16220(11) -0.5551(2) 0.47285(13) 0.0579(5) Uani d . 1 . . O
O3 -0.06423(12) 0.4367(3) 0.28079(14) 0.0652(6) Uani d . 1 . . O
O4 -0.09679(13) 0.3835(3) 0.35911(14) 0.0634(6) Uani d . 1 . . O
N1 -0.11667(10) 0.0347(2) 0.36372(11) 0.0317(4) Uani d . 1 . . N
N2 0.09947(10) -0.2358(2) 0.42920(12) 0.0364(5) Uani d . 1 . . N
N3 -0.06845(10) 0.3455(2) 0.32643(12) 0.0358(5) Uani d . 1 . . N
C1 -0.18293(12) 0.0612(3) 0.28189(14) 0.0402(6) Uani d . 1 . . C
H1A -0.1907 -0.0312 0.2466 0.060 Uiso calc R 1 . . H
H1B -0.1789 0.1614 0.2580 0.060 Uiso calc R 1 . . H
C2 -0.24482(13) 0.0761(3) 0.28852(17) 0.0469(6) Uani d . 1 . . C
H2A -0.2386 0.1739 0.3202 0.070 Uiso calc R 1 . . H
H2B -0.2882 0.0899 0.2344 0.070 Uiso calc R 1 . . H
C3 -0.18823(13) -0.0833(3) 0.40638(15) 0.0411(6) Uani d . 1 . . C
H3A -0.1930 -0.1778 0.4328 0.062 Uiso calc R 1 . . H
H3B -0.1815 0.0148 0.4382 0.062 Uiso calc R 1 . . H
C4 -0.12422(12) -0.1075(3) 0.40373(15) 0.0355(5) Uani d . 1 . . C
H4A -0.0818 -0.1188 0.4588 0.053 Uiso calc R 1 . . H
H4B -0.1299 -0.2081 0.3740 0.053 Uiso calc R 1 . . H
C5 -0.05375(11) 0.0420(3) 0.36762(13) 0.0306(5) Uani d . 1 . . C
C6 -0.03242(12) 0.1830(3) 0.34536(13) 0.0335(5) Uani d . 1 . . C
C7 0.02870(12) 0.1820(3) 0.34670(13) 0.0357(5) Uani d . 1 . . C
H7 0.0408 0.2757 0.3301 0.043 Uiso calc R 1 . . H
C8 0.07133(12) 0.0446(3) 0.37214(14) 0.0364(5) Uani d . 1 . . C
C9 0.05403(12) -0.0982(3) 0.39710(13) 0.0325(5) Uani d . 1 . . C
C10 -0.00883(12) -0.0946(3) 0.39247(14) 0.0335(5) Uani d . 1 . . C
H10 -0.0217 -0.1901 0.4070 0.040 Uiso calc R 1 . . H
C11 0.09202(15) -0.3459(3) 0.48193(17) 0.0448(6) Uani d . 1 . . C
H11A 0.0491 -0.4115 0.4493 0.067 Uiso calc R 1 . . H
H11B 0.0886 -0.2811 0.5204 0.067 Uiso calc R 1 . . H
C12 0.15584(17) -0.4580(4) 0.52726(19) 0.0538(7) Uani d . 1 . . C
H12A 0.1983 -0.3915 0.5608 0.081 Uiso calc R 1 . . H
H12B 0.1517 -0.5304 0.5630 0.081 Uiso calc R 1 . . H
C13 0.16922(15) -0.4511(4) 0.42062(19) 0.0541(7) Uani d . 1 . . C
H13A 0.1727 -0.5193 0.3831 0.081 Uiso calc R 1 . . H
H13B 0.2127 -0.3875 0.4531 0.081 Uiso calc R 1 . . H
C14 0.10705(14) -0.3332(4) 0.37220(16) 0.0457(6) Uani d . 1 . . C
H14A 0.1151 -0.2595 0.3399 0.069 Uiso calc R 1 . . H
H14B 0.0639 -0.3954 0.3353 0.069 Uiso calc R 1 . . H

loop_
_atom_site_aniso_label
_atom_site_aniso_U_11
_atom_site_aniso_U_22
_atom_site_aniso_U_33
_atom_site_aniso_U_12
_atom_site_aniso_U_13
_atom_site_aniso_U_23
Cl 0.0465(4) 0.0647(5) 0.0716(5) 0.0012(3) 0.0436(4) 0.0085(4)
O1 0.0317(9) 0.0514(11) 0.0523(11) -0.0052(8) 0.0228(8) 0.0005(9)
O2 0.0641(13) 0.0406(11) 0.0774(14) 0.0121(9) 0.0456(12) -0.0006(10)
O3 0.0708(14) 0.0560(13) 0.0834(15) 0.0163(11) 0.0528(13) 0.0344(12)
O4 0.0902(16) 0.0469(12) 0.0777(15) 0.0204(11) 0.0625(14) 0.0144(10)
N1 0.0287(9) 0.0331(11) 0.0340(10) 0.0010(8) 0.0184(8) 0.0044(8)
N2 0.0410(11) 0.0369(11) 0.0395(11) 0.0056(9) 0.0279(9) -0.0007(9)
N3 0.0374(11) 0.0320(11) 0.0387(11) -0.0013(8) 0.0223(9) 0.0058(9)
C1 0.0347(13) 0.0447(14) 0.0353(12) -0.0009(11) 0.0167(11) 0.0034(11)
C2 0.0307(13) 0.0506(16) 0.0490(15) 0.0031(11) 0.0167(12) 0.0077(13)
C3 0.0379(13) 0.0452(14) 0.0462(14) -0.0002(11) 0.0276(12) 0.0044(12)
C4 0.0361(12) 0.0341(13) 0.0409(13) 0.0002(10) 0.0248(11) 0.0045(10)
C5 0.0289(11) 0.0342(12) 0.0299(11) -0.0012(9) 0.0175(10) -0.0009(9)
C6 0.0344(12) 0.0336(13) 0.0298(11) -0.0009(10) 0.0168(10) 0.0017(10)
C7 0.0381(13) 0.0388(13) 0.0324(12) -0.0023(11) 0.0215(11) 0.0046(10)
C8 0.0332(12) 0.0460(15) 0.0349(12) -0.0020(11) 0.0223(11) 0.0001(11)
C9 0.0347(12) 0.0350(13) 0.0304(11) 0.0009(10) 0.0201(10) -0.0017(10)
C10 0.0355(12) 0.0314(12) 0.0371(12) -0.0010(10) 0.0227(10) 0.0015(10)
C11 0.0569(16) 0.0373(14) 0.0546(16) 0.0061(12) 0.0404(14) 0.0033(12)
C12 0.0662(18) 0.0423(15) 0.0613(17) 0.0189(14) 0.0413(16) 0.0099(13)
C13 0.0464(16) 0.0571(18) 0.0653(18) 0.0079(13) 0.0359(15) -0.0122(15)
C14 0.0471(14) 0.0531(16) 0.0460(14) 0.0013(12) 0.0320(13) -0.0109(13)

loop_
_atom_type_symbol
_atom_type_description
_atom_type_scat_dispersion_real
_atom_type_scat_dispersion_imag
_atom_type_scat_source
C C 0.0033 0.0016 'International Tables Vol C Tables 4.2.6.8 and 6.1.1.4'
H H 0.0000 0.0000 'International Tables Vol C Tables 4.2.6.8 and 6.1.1.4'
N N 0.0061 0.0033 'International Tables Vol C Tables 4.2.6.8 and 6.1.1.4'
O O 0.0106 0.0060 'International Tables Vol C Tables 4.2.6.8 and 6.1.1.4'
Cl Cl 0.1484 0.1585 'International Tables Vol C Tables 4.2.6.8 and 6.1.1.4'

loop_
_geom_angle_atom_site_label_1
_geom_angle_atom_site_label_2
_geom_angle_atom_site_label_3
_geom_angle
_geom_angle_publ_flag
C2 O1 C3 109.3(2) yes
C12 O2 C13 110.1(2) yes
C5 N1 C4 116.3(2) yes
C5 N1 C1 115.5(2) yes
C4 N1 C1 110.4(2) yes
C9 N2 C11 116.5(2) yes
C9 N2 C14 117.1(2) yes
C11 N2 C14 110.4(2) yes
O4 N3 O3 123.8(2) no
O4 N3 C6 119.17(19) no
O3 N3 C6 116.9(2) no
N1 C1 C2 109.9(2) no
O1 C2 C1 111.8(2) no
O1 C3 C4 110.7(2) no
N1 C4 C3 109.86(19) no
C10 C5 N1 121.1(2) no
C10 C5 C6 115.5(2) no
N1 C5 C6 123.4(2) no
C7 C6 C5 121.4(2) no
C7 C6 N3 114.9(2) no
C5 C6 N3 123.5(2) no
C8 C7 C6 120.8(2) no
C7 C8 C9 120.6(2) no
C7 C8 Cl 118.05(18) no
C9 C8 Cl 121.14(18) no
C10 C9 C8 117.0(2) no
C10 C9 N2 121.2(2) no
C8 C9 N2 121.6(2) no
C5 C10 C9 124.6(2) no
N2 C11 C12 108.8(2) no
O2 C12 C11 111.4(2) no
O2 C13 C14 112.2(2) no
N2 C14 C13 109.1(2) no

loop_
_geom_bond_atom_site_label_1
_geom_bond_atom_site_label_2
_geom_bond_site_symmetry_2
_geom_bond_distance
_geom_bond_publ_flag
Cl C8 . 1.736(2) yes
O1 C2 . 1.420(3) no
O1 C3 . 1.424(3) no
O2 C12 . 1.415(3) no
O2 C13 . 1.419(4) no
O3 N3 . 1.219(3) yes
O4 N3 . 1.198(3) yes
N1 C5 . 1.405(3) yes
N1 C4 . 1.465(3) yes
N1 C1 . 1.478(3) yes
N2 C9 . 1.403(3) yes
N2 C11 . 1.462(3) yes
N2 C14 . 1.475(3) yes
N3 C6 . 1.480(3) yes
C1 C2 . 1.508(3) no
C3 C4 . 1.516(3) no
C5 C10 . 1.393(3) no
C5 C6 . 1.408(3) no
C6 C7 . 1.390(3) no
C7 C8 . 1.370(3) no
C8 C9 . 1.401(3) no
C9 C10 . 1.395(3) no
C11 C12 . 1.506(4) no
C13 C14 . 1.516(4) no

loop_
_geom_torsion_atom_site_label_1
_geom_torsion_atom_site_label_2
_geom_torsion_atom_site_label_3
_geom_torsion_atom_site_label_4
_geom_torsion
C5 N1 N2 C9 -5.2(3)
C4 N1 N2 C9 -175.4(3)
C1 N1 N2 C9 72.2(3)
C5 N1 N2 C11 158.2(3)
C4 N1 N2 C11 -12.01(18)
C1 N1 N2 C11 -124.4(2)
C5 N1 N2 C14 -88.9(3)
C4 N1 N2 C14 100.9(2)
C1 N1 N2 C14 -11.5(3)
C5 N1 C1 C2 -171.4(2)
C4 N1 C1 C2 54.1(3)
N2 N1 C1 C2 154.62(16)
C3 O1 C2 C1 60.5(3)
N1 C1 C2 O1 -57.1(3)
C2 O1 C3 C4 -61.0(3)
C5 N1 C4 C3 170.72(19)
C1 N1 C4 C3 -55.2(3)
N2 N1 C4 C3 176.36(18)
O1 C3 C4 N1 59.1(3)
C4 N1 C5 C10 13.2(3)
C1 N1 C5 C10 -118.6(2)
N2 N1 C5 C10 2.24(13)
C4 N1 C5 C6 -168.4(2)
C1 N1 C5 C6 59.8(3)
N2 N1 C5 C6 -179.3(4)
C10 C5 C6 C7 1.5(3)
N1 C5 C6 C7 -177.0(2)
C10 C5 C6 N3 -172.8(2)
N1 C5 C6 N3 8.7(3)
O4 N3 C6 C7 -144.7(2)
O3 N3 C6 C7 31.8(3)
O4 N3 C6 C5 29.9(3)
O3 N3 C6 C5 -153.6(2)
C5 C6 C7 C8 -1.9(3)
N3 C6 C7 C8 172.8(2)
C6 C7 C8 C9 0.2(4)
C6 C7 C8 Cl -174.19(18)
C7 C8 C9 C10 1.8(3)
Cl C8 C9 C10 176.02(17)
C7 C8 C9 N2 -175.1(2)
Cl C8 C9 N2 -0.8(3)
C11 N2 C9 C10 -20.5(3)
C14 N2 C9 C10 113.3(2)
N1 N2 C9 C10 -1.89(12)
C11 N2 C9 C8 156.2(2)
C14 N2 C9 C8 -70.0(3)
N1 N2 C9 C8 174.8(4)
N1 C5 C10 C9 179.2(2)
C6 C5 C10 C9 0.7(3)
C8 C9 C10 C5 -2.3(3)
N2 C9 C10 C5 174.6(2)
C9 N2 C11 C12 -165.5(2)
C14 N2 C11 C12 57.8(3)
N1 N2 C11 C12 -175.1(2)
C13 O2 C12 C11 59.7(3)
N2 C11 C12 O2 -59.9(3)
C12 O2 C13 C14 -57.9(3)
C9 N2 C14 C13 167.8(2)
C11 N2 C14 C13 -55.8(3)
N1 N2 C14 C13 -156.91(17)
O2 C13 C14 N2 55.9(3)

loop_
_cod_related_entry_id
_cod_related_entry_database
_cod_related_entry_code
1 ChemSpider 2076251
